data_4134853
loop_
_publ_author_name
'Schaub, Tobias A.'
'Prantl, Ephraim A.'
'Kohn, Julia'
'Bursch, Markus'
'Marshall, Checkers R.'
'Leonhardt, Erik James'
'Lovell, Terri C.'
'Zakharov, Lev N.'
'Brozek, Carl K.'
'Waldvogel, Siegfried R.'
'Grimme, Stefan'
'Jasti, Ramesh'

_publ_section_title
;
 Exploration of the Solid-State Sorption Properties of Shape-persistent
 Macrocyclic Nanocarbons as Bulk Materials and Small Aggregates.
;
_journal_name_full 'Journal of the American Chemical Society'
_journal_paper_doi 10.1021/jacs.0c01117
_journal_year 2020
_chemical_formula_sum 'C123 H116 N4 O7.5'
_chemical_formula_weight 1770.19
_space_group_crystal_system monoclinic
_space_group_IT_number 15
_space_group_name_Hall '-C 2yc'
_space_group_name_H-M_alt 'C 1 2/c 1'
_atom_sites_solution_hydrogens geom
_audit_creation_method SHELXL-2014/7
_cell_angle_alpha 90
_cell_angle_beta 93.970(5)
_cell_angle_gamma 90
_cell_formula_units_Z 8
_cell_length_a 38.384(3)
_cell_length_b 15.8148(13)
_cell_length_c 32.575(3)
_cell_measurement_reflns_used 5208
_cell_measurement_temperature 173(2)
_cell_measurement_theta_max 52.51
_cell_measurement_theta_min 3.02
_cell_volume 19727(3)
_computing_cell_refinement 'Bruker SAINT'
_computing_data_collection 'Bruker APEX2'
_computing_data_reduction 'Bruker SAINT'
_computing_molecular_graphics 'Bruker SHELXTL'
_computing_publication_material 'Bruker SHELXTL'
_computing_structure_refinement 'SHELXL-2014/7 (Sheldrick, 2014)'
_computing_structure_solution 'SHELXS-97 (Sheldrick 2008)'
_diffrn_ambient_temperature 173(2)
_diffrn_measured_fraction_theta_full 0.973
_diffrn_measured_fraction_theta_max 0.973
_diffrn_measurement_device_type 'Bruker apex II CCD'
_diffrn_measurement_method '\f and \w scans'
_diffrn_radiation_type CuK\a
_diffrn_radiation_wavelength 1.54178
_diffrn_reflns_av_R_equivalents 0.0527
_diffrn_reflns_av_unetI/netI 0.0710
_diffrn_reflns_Laue_measured_fraction_full 0.973
_diffrn_reflns_Laue_measured_fraction_max 0.973
_diffrn_reflns_limit_h_max 45
_diffrn_reflns_limit_h_min -42
_diffrn_reflns_limit_k_max 18
_diffrn_reflns_limit_k_min -18
_diffrn_reflns_limit_l_max 38
_diffrn_reflns_limit_l_min -34
_diffrn_reflns_number 54002
_diffrn_reflns_point_group_measured_fraction_full 0.973
_diffrn_reflns_point_group_measured_fraction_max 0.973
_diffrn_reflns_theta_full 66.913
_diffrn_reflns_theta_max 66.913
_diffrn_reflns_theta_min 2.308
_diffrn_source 'Incoatec I\mS'
_exptl_absorpt_coefficient_mu 0.572
_exptl_absorpt_correction_T_max 0.7528
_exptl_absorpt_correction_T_min 0.6219
_exptl_absorpt_correction_type multi-scan
_exptl_absorpt_process_details SADABS
_exptl_crystal_colour Yellow
_exptl_crystal_density_diffrn 1.192
_exptl_crystal_description strip
_exptl_crystal_F_000 7536
_exptl_crystal_size_max 0.220
_exptl_crystal_size_mid 0.080
_exptl_crystal_size_min 0.020
_platon_squeeze_details
;
In symmetrically independent part of the crystal 
there are 7.5 solvent THF molecules, OC4H8 (40 electrons).
Five of them were located and refined. Others are highly 
disordered and were treated by SQUEEZE.
;
_refine_diff_density_max 0.347
_refine_diff_density_min -0.328
_refine_diff_density_rms 0.050
_refine_ls_extinction_method none
_refine_ls_goodness_of_fit_ref 1.005
_refine_ls_hydrogen_treatment constr
_refine_ls_matrix_type full
_refine_ls_number_parameters 1099
_refine_ls_number_reflns 17075
_refine_ls_number_restraints 2
_refine_ls_restrained_S_all 1.006
_refine_ls_R_factor_all 0.1416
_refine_ls_R_factor_gt 0.0876
_refine_ls_shift/su_max 0.000
_refine_ls_shift/su_mean 0.000
_refine_ls_structure_factor_coef Fsqd
_refine_ls_weighting_details 'w=1/[\s^2^(Fo^2^)+(0.1544P)^2^] where P=(Fo^2^+2Fc^2^)/3'
_refine_ls_weighting_scheme calc
_refine_ls_wR_factor_gt 0.2435
_refine_ls_wR_factor_ref 0.2743
_reflns_Friedel_coverage 0.000
_reflns_number_gt 8769
_reflns_number_total 17075
_reflns_threshold_expression 'I > 2\s(I)'
_cod_data_source_file ja0c01117_si_004.cif
_cod_data_source_block cu_jastirr162_0m_a_sqd
_cod_original_sg_symbol_H-M 'C 2/c'
_cod_original_formula_sum 'C123 H116 N4 O7.50'
_cod_database_code 4134853
_shelx_shelxl_version_number 2014/7
_shelx_space_group_comment
;
The symmetry employed for this shelxl refinement is uniquely defined
by the following loop, which should always be used as a source of
symmetry information in preference to the above space-group names.
They are only intended as comments.
;
_shelx_estimated_absorpt_t_min 0.884
_shelx_estimated_absorpt_t_max 0.989
_platon_squeeze_void_probe_radius 1.20

loop_
_space_group_symop_operation_xyz
'x, y, z'
'-x, y, -z+1/2'
'x+1/2, y+1/2, z'
'-x+1/2, y+1/2, -z+1/2'
'-x, -y, -z'
'x, -y, z-1/2'
'-x+1/2, -y+1/2, -z'
'x+1/2, -y+1/2, z-1/2'

loop_
_atom_site_label
_atom_site_type_symbol
_atom_site_fract_x
_atom_site_fract_y
_atom_site_fract_z
_atom_site_U_iso_or_equiv
_atom_site_adp_type
_atom_site_occupancy
_atom_site_site_symmetry_order
_atom_site_calc_flag
_atom_site_refinement_flags_posn
_atom_site_refinement_flags_adp
_atom_site_refinement_flags_occupancy
_atom_site_disorder_assembly
_atom_site_disorder_group
N1 N 0.40803(9) 0.4728(2) 1.10768(10) 0.0700(9) Uani 1 1 d . . . . .
N2 N 0.45290(9) 0.6619(3) 1.11067(11) 0.0791(10) Uani 1 1 d . . . . .
N3 N 0.29173(11) 0.5702(3) 0.32509(12) 0.0883(11) Uani 1 1 d . . . . .
N4 N 0.24134(10) 0.7512(2) 0.34365(11) 0.0767(10) Uani 1 1 d . . . . .
C1 C 0.35411(9) 0.6224(2) 0.72018(10) 0.0525(8) Uani 1 1 d . . . . .
C2 C 0.37143(9) 0.6836(2) 0.69143(10) 0.0512(8) Uani 1 1 d . . . . .
C3 C 0.35572(9) 0.7436(2) 0.66540(10) 0.0537(9) Uani 1 1 d . . . . .
H3A H 0.3313 0.7535 0.6654 0.064 Uiso 1 1 calc R U . . .
C4 C 0.37572(10) 0.7893(2) 0.63916(10) 0.0572(9) Uani 1 1 d . . . . .
C5 C 0.41172(10) 0.7738(2) 0.64073(12) 0.0617(10) Uani 1 1 d . . . . .
H5A H 0.4258 0.8053 0.6234 0.074 Uiso 1 1 calc R U . . .
C6 C 0.42708(10) 0.7142(3) 0.66662(11) 0.0634(10) Uani 1 1 d . . . . .
H6A H 0.4516 0.7059 0.6675 0.076 Uiso 1 1 calc R U . . .
C7 C 0.40704(9) 0.6662(2) 0.69156(10) 0.0537(9) Uani 1 1 d . . . . .
C8 C 0.41561(9) 0.5960(2) 0.71941(10) 0.0525(8) Uani 1 1 d . . . . .
C9 C 0.38535(9) 0.5706(2) 0.73740(10) 0.0524(8) Uani 1 1 d . . . . .
C10 C 0.38582(9) 0.5092(2) 0.76691(10) 0.0527(8) Uani 1 1 d . . . . .
H10A H 0.3647 0.4934 0.7785 0.063 Uiso 1 1 calc R U . . .
C11 C 0.41713(9) 0.4693(2) 0.78010(11) 0.0556(9) Uani 1 1 d . . . . .
C12 C 0.44720(10) 0.4918(3) 0.76000(13) 0.0720(11) Uani 1 1 d . . . . .
H12A H 0.4686 0.4638 0.7674 0.086 Uiso 1 1 calc R U . . .
C13 C 0.44628(10) 0.5534(3) 0.72997(13) 0.0706(11) Uani 1 1 d . . . . .
H13A H 0.4668 0.5665 0.7165 0.085 Uiso 1 1 calc R U . . .
C14 C 0.41987(9) 0.4122(2) 0.81672(11) 0.0581(9) Uani 1 1 d . . . . .
C15 C 0.45177(10) 0.3760(3) 0.83051(12) 0.0643(10) Uani 1 1 d . . . . .
H15A H 0.4707 0.3772 0.8132 0.077 Uiso 1 1 calc R U . . .
C16 C 0.45623(11) 0.3382(3) 0.86910(12) 0.0688(11) Uani 1 1 d . . . . .
H16A H 0.4783 0.3146 0.8778 0.083 Uiso 1 1 calc R U . . .
C17 C 0.42923(10) 0.3343(3) 0.89514(12) 0.0640(10) Uani 1 1 d . . . . .
C18 C 0.39641(10) 0.3610(3) 0.87921(13) 0.0703(11) Uani 1 1 d . . . . .
H18A H 0.3767 0.3533 0.8950 0.084 Uiso 1 1 calc R U . . .
C19 C 0.39202(11) 0.3984(3) 0.84097(12) 0.0704(11) Uani 1 1 d . . . . .
H19A H 0.3693 0.4152 0.8309 0.084 Uiso 1 1 calc R U . . .
C20 C 0.43594(11) 0.3200(3) 0.93974(12) 0.0657(10) Uani 1 1 d . . . . .
C21 C 0.46693(11) 0.3487(3) 0.95919(12) 0.0749(12) Uani 1 1 d . . . . .
H21A H 0.4862 0.3602 0.9432 0.090 Uiso 1 1 calc R U . . .
C22 C 0.47056(12) 0.3610(3) 1.00135(13) 0.0759(12) Uani 1 1 d . . . . .
H22A H 0.4920 0.3822 1.0136 0.091 Uiso 1 1 calc R U . . .
C23 C 0.44341(11) 0.3429(3) 1.02617(12) 0.0696(11) Uani 1 1 d . . . . .
C24 C 0.41447(12) 0.3009(3) 1.00712(13) 0.0745(12) Uani 1 1 d . . . . .
H24A H 0.3970 0.2795 1.0236 0.089 Uiso 1 1 calc R U . . .
C25 C 0.41063(12) 0.2899(3) 0.96535(12) 0.0717(11) Uani 1 1 d . . . . .
H25A H 0.3906 0.2615 0.9535 0.086 Uiso 1 1 calc R U . . .
C26 C 0.44325(11) 0.3837(3) 1.06677(12) 0.0683(11) Uani 1 1 d . . . . .
C27 C 0.41199(11) 0.4077(3) 1.08304(13) 0.0703(11) Uani 1 1 d . . . . .
H27A H 0.3919 0.3743 1.0758 0.084 Uiso 1 1 calc R U . . .
C28 C 0.43677(11) 0.5181(3) 1.11885(12) 0.0690(11) Uani 1 1 d . . . . .
C29 C 0.46968(11) 0.4879(3) 1.11236(12) 0.0737(12) Uani 1 1 d . . . . .
H29A H 0.4899 0.5130 1.1258 0.088 Uiso 1 1 calc R U . . .
C30 C 0.47265(12) 0.4209(3) 1.08620(12) 0.0737(12) Uani 1 1 d . . . . .
H30A H 0.4951 0.3997 1.0813 0.088 Uiso 1 1 calc R U . . .
C31 C 0.42942(11) 0.6090(3) 1.12520(12) 0.0681(11) Uani 1 1 d . . . . .
C32 C 0.39679(12) 0.6395(3) 1.13406(12) 0.0731(11) Uani 1 1 d . . . . .
H32A H 0.3824 0.6081 1.1511 0.088 Uiso 1 1 calc R U . . .
C33 C 0.38574(11) 0.7149(3) 1.11795(13) 0.0713(11) Uani 1 1 d . . . . .
H33A H 0.3633 0.7360 1.1234 0.086 Uiso 1 1 calc R U . . .
C34 C 0.40724(10) 0.7613(3) 1.09346(12) 0.0666(10) Uani 1 1 d . . . . .
C35 C 0.44201(11) 0.7359(3) 1.09629(14) 0.0758(12) Uani 1 1 d . . . . .
H35A H 0.4589 0.7742 1.0873 0.091 Uiso 1 1 calc R U . . .
C36 C 0.39316(11) 0.8163(3) 1.05917(12) 0.0634(10) Uani 1 1 d . . . . .
C37 C 0.41512(11) 0.8555(3) 1.03319(12) 0.0656(10) Uani 1 1 d . . . . .
H37A H 0.4382 0.8698 1.0431 0.079 Uiso 1 1 calc R U . . .
C38 C 0.40396(11) 0.8743(3) 0.99281(13) 0.0680(10) Uani 1 1 d . . . . .
H38A H 0.4197 0.9002 0.9754 0.082 Uiso 1 1 calc R U . . .
C39 C 0.36999(10) 0.8558(2) 0.97722(12) 0.0624(10) Uani 1 1 d . . . . .
C40 C 0.34674(10) 0.8301(3) 1.00594(12) 0.0673(11) Uani 1 1 d . . . . .
H40A H 0.3226 0.8253 0.9977 0.081 Uiso 1 1 calc R U . . .
C41 C 0.35796(10) 0.8120(3) 1.04527(13) 0.0722(11) Uani 1 1 d . . . . .
H41A H 0.3413 0.7957 1.0641 0.087 Uiso 1 1 calc R U . . .
C42 C 0.36049(10) 0.8459(2) 0.93266(12) 0.0590(9) Uani 1 1 d . . . . .
C43 C 0.38284(10) 0.7997(3) 0.90928(12) 0.0644(10) Uani 1 1 d . . . . .
H43A H 0.4059 0.7879 0.9201 0.077 Uiso 1 1 calc R U . . .
C44 C 0.37176(10) 0.7705(3) 0.87029(12) 0.0633(10) Uani 1 1 d . . . . .
H44A H 0.3873 0.7380 0.8552 0.076 Uiso 1 1 calc R U . . .
C45 C 0.33851(9) 0.7880(2) 0.85288(11) 0.0565(9) Uani 1 1 d . . . . .
C46 C 0.31754(10) 0.8411(3) 0.87512(12) 0.0630(10) Uani 1 1 d . . . . .
H46A H 0.2955 0.8588 0.8630 0.076 Uiso 1 1 calc R U . . .
C47 C 0.32814(10) 0.8686(2) 0.91467(12) 0.0640(10) Uani 1 1 d . . . . .
H47A H 0.3130 0.9032 0.9294 0.077 Uiso 1 1 calc R U . . .
C48 C 0.32496(9) 0.7443(2) 0.81497(10) 0.0528(8) Uani 1 1 d . . . . .
C49 C 0.34693(9) 0.7166(2) 0.78558(10) 0.0521(8) Uani 1 1 d . . . . .
H49A H 0.3707 0.7335 0.7871 0.063 Uiso 1 1 calc R U . . .
C50 C 0.33403(9) 0.6643(2) 0.75406(10) 0.0525(8) Uani 1 1 d . . . . .
C51 C 0.29928(9) 0.6370(2) 0.75139(10) 0.0523(9) Uani 1 1 d . . . . .
C52 C 0.27659(10) 0.6682(3) 0.77928(11) 0.0625(10) Uani 1 1 d . . . . .
H52A H 0.2526 0.6533 0.7769 0.075 Uiso 1 1 calc R U . . .
C53 C 0.28939(10) 0.7205(3) 0.81016(11) 0.0580(9) Uani 1 1 d . . . . .
H53A H 0.2738 0.7417 0.8291 0.070 Uiso 1 1 calc R U . . .
C54 C 0.29436(9) 0.5764(2) 0.71787(11) 0.0551(9) Uani 1 1 d . . . . .
C55 C 0.32529(9) 0.5684(2) 0.69795(10) 0.0517(8) Uani 1 1 d . . . . .
C56 C 0.32774(9) 0.5209(2) 0.66321(11) 0.0555(9) Uani 1 1 d . . . . .
H56A H 0.3490 0.5192 0.6499 0.067 Uiso 1 1 calc R U . . .
C57 C 0.29867(9) 0.4746(2) 0.64737(11) 0.0553(9) Uani 1 1 d . . . . .
C58 C 0.26816(10) 0.4792(3) 0.66860(13) 0.0670(10) Uani 1 1 d . . . . .
H58A H 0.2484 0.4473 0.6587 0.080 Uiso 1 1 calc R U . . .
C59 C 0.26583(10) 0.5286(3) 0.70329(12) 0.0642(10) Uani 1 1 d . . . . .
H59A H 0.2448 0.5298 0.7171 0.077 Uiso 1 1 calc R U . . .
C60 C 0.29870(9) 0.4308(2) 0.60716(12) 0.0617(10) Uani 1 1 d . . . . .
C61 C 0.27431(11) 0.3689(3) 0.59546(14) 0.0689(11) Uani 1 1 d . . . . .
H61A H 0.2605 0.3453 0.6157 0.083 Uiso 1 1 calc R U . . .
C62 C 0.26944(11) 0.3405(3) 0.55501(14) 0.0721(11) Uani 1 1 d . . . . .
H62A H 0.2518 0.2998 0.5479 0.086 Uiso 1 1 calc R U . . .
C63 C 0.28995(10) 0.3709(3) 0.52526(13) 0.0651(10) Uani 1 1 d . . . . .
C64 C 0.31692(11) 0.4253(3) 0.53804(13) 0.0746(12) Uani 1 1 d . . . . .
H64A H 0.3329 0.4429 0.5188 0.090 Uiso 1 1 calc R U . . .
C65 C 0.32107(10) 0.4544(3) 0.57780(12) 0.0692(11) Uani 1 1 d . . . . .
H65A H 0.3398 0.4918 0.5853 0.083 Uiso 1 1 calc R U . . .
C66 C 0.28091(11) 0.3614(3) 0.48066(13) 0.0687(11) Uani 1 1 d . . . . .
C67 C 0.24703(11) 0.3793(3) 0.46492(15) 0.0735(11) Uani 1 1 d . . . . .
H67A H 0.2286 0.3772 0.4829 0.088 Uiso 1 1 calc R U . . .
C68 C 0.23935(12) 0.3999(3) 0.42431(15) 0.0804(13) Uani 1 1 d . . . . .
H68A H 0.2158 0.4109 0.4147 0.096 Uiso 1 1 calc R U . . .
C69 C 0.26556(12) 0.4047(3) 0.39719(14) 0.0746(12) Uani 1 1 d . . . . .
C70 C 0.29837(12) 0.3722(3) 0.41139(14) 0.0779(12) Uani 1 1 d . . . . .
H70A H 0.3158 0.3637 0.3925 0.094 Uiso 1 1 calc R U . . .
C71 C 0.30553(12) 0.3525(3) 0.45221(15) 0.0783(12) Uani 1 1 d . . . . .
H71A H 0.3281 0.3321 0.4610 0.094 Uiso 1 1 calc R U . . .
C72 C 0.26194(12) 0.4615(3) 0.36097(14) 0.0749(12) Uani 1 1 d . . . . .
C73 C 0.29085(13) 0.4950(3) 0.34297(15) 0.0855(14) Uani 1 1 d . . . . .
H73A H 0.3114 0.4615 0.3436 0.103 Uiso 1 1 calc R U . . .
C74 C 0.26189(14) 0.6171(3) 0.32286(13) 0.0807(13) Uani 1 1 d . . . . .
C75 C 0.23010(13) 0.5792(3) 0.32954(14) 0.0848(13) Uani 1 1 d . . . . .
H75A H 0.2087 0.6058 0.3208 0.102 Uiso 1 1 calc R U . . .
C76 C 0.23052(13) 0.5022(3) 0.34911(15) 0.0850(13) Uani 1 1 d . . . . .
H76A H 0.2091 0.4762 0.3547 0.102 Uiso 1 1 calc R U . . .
C77 C 0.26654(13) 0.7093(3) 0.32542(13) 0.0767(12) Uani 1 1 d . . . . .
C78 C 0.29859(14) 0.7459(3) 0.32057(14) 0.0905(15) Uani 1 1 d . . . . .
H78A H 0.3144 0.7218 0.3027 0.109 Uiso 1 1 calc R U . . .
C79 C 0.30710(13) 0.8196(3) 0.34274(14) 0.0837(13) Uani 1 1 d . . . . .
H79A H 0.3288 0.8467 0.3395 0.100 Uiso 1 1 calc R U . . .
C80 C 0.28430(11) 0.8537(3) 0.36943(11) 0.0658(10) Uani 1 1 d . . . . .
C81 C 0.25056(12) 0.8211(3) 0.36416(13) 0.0709(11) Uani 1 1 d . . . . .
H81A H 0.2326 0.8516 0.3763 0.085 Uiso 1 1 calc R U . . .
C82 C 0.29594(10) 0.9026(3) 0.40612(12) 0.0626(10) Uani 1 1 d . . . . .
C83 C 0.27313(11) 0.9306(3) 0.43488(12) 0.0657(10) Uani 1 1 d . . . . .
H83A H 0.2492 0.9388 0.4264 0.079 Uiso 1 1 calc R U . . .
C84 C 0.28435(11) 0.9466(3) 0.47526(12) 0.0657(10) Uani 1 1 d . . . . .
H84A H 0.2680 0.9647 0.4940 0.079 Uiso 1 1 calc R U . . .
C85 C 0.31924(11) 0.9366(2) 0.48895(12) 0.0615(10) Uani 1 1 d . . . . .
C86 C 0.34255(11) 0.9222(3) 0.45872(12) 0.0670(11) Uani 1 1 d . . . . .
H86A H 0.3669 0.9235 0.4662 0.080 Uiso 1 1 calc R U . . .
C87 C 0.33160(11) 0.9064(3) 0.41893(12) 0.0699(11) Uani 1 1 d . . . . .
H87A H 0.3484 0.8977 0.3993 0.084 Uiso 1 1 calc R U . . .
C88 C 0.33105(11) 0.9219(2) 0.53278(11) 0.0630(10) Uani 1 1 d . . . . .
C89 C 0.31087(11) 0.8720(3) 0.55638(12) 0.0694(11) Uani 1 1 d . . . . .
H89A H 0.2871 0.8630 0.5476 0.083 Uiso 1 1 calc R U . . .
C90 C 0.32411(11) 0.8349(3) 0.59235(11) 0.0655(10) Uani 1 1 d . . . . .
H90A H 0.3092 0.8016 0.6079 0.079 Uiso 1 1 calc R U . . .
C91 C 0.35911(10) 0.8454(2) 0.60636(11) 0.0580(9) Uani 1 1 d . . . . .
C92 C 0.37836(12) 0.9029(3) 0.58495(12) 0.0725(12) Uani 1 1 d . . . . .
H92A H 0.4015 0.9164 0.5951 0.087 Uiso 1 1 calc R U . . .
C93 C 0.36437(12) 0.9410(3) 0.54898(12) 0.0744(12) Uani 1 1 d . . . . .
H93A H 0.3780 0.9809 0.5353 0.089 Uiso 1 1 calc R U . . .
O1S O 0.4701(2) 0.2599(7) 0.3586(2) 0.237(4) Uani 1 1 d . . . . .
O2S O 0.4943(2) 0.1521(5) 0.4543(3) 0.229(3) Uani 1 1 d . . . . .
O3S O 0.44510(9) 0.3682(2) 0.45125(12) 0.1023(11) Uani 1 1 d . . . . .
O4S O 0.38669(17) 0.9153(4) 0.3367(2) 0.202(3) Uani 1 1 d . . . . .
O5S O 0.3151(2) 0.6637(7) 0.5027(2) 0.267(4) Uani 1 1 d . . . . .
C1S C 0.4686(5) 0.1777(6) 0.3427(5) 0.276(9) Uani 1 1 d . . . . .
H1SA H 0.4899 0.1461 0.3520 0.331 Uiso 1 1 calc R U . . .
H1SB H 0.4481 0.1474 0.3523 0.331 Uiso 1 1 calc R U . . .
C2S C 0.4661(6) 0.1838(13) 0.3032(5) 0.339(12) Uani 1 1 d . . . . .
H2SA H 0.4855 0.1510 0.2926 0.406 Uiso 1 1 calc R U . . .
H2SB H 0.4440 0.1559 0.2930 0.406 Uiso 1 1 calc R U . . .
C3S C 0.4665(4) 0.2580(12) 0.2872(3) 0.284(10) Uani 1 1 d . . . . .
H3SA H 0.4470 0.2655 0.2661 0.341 Uiso 1 1 calc R U . . .
H3SB H 0.4888 0.2687 0.2746 0.341 Uiso 1 1 calc R U . . .
C4S C 0.4626(2) 0.3149(6) 0.3233(3) 0.151(3) Uani 1 1 d . . . . .
H4SA H 0.4793 0.3625 0.3234 0.181 Uiso 1 1 calc R U . . .
H4SB H 0.4386 0.3379 0.3230 0.181 Uiso 1 1 calc R U . . .
C5S C 0.5253(3) 0.1145(10) 0.4400(4) 0.235(6) Uani 1 1 d . . . . .
H5SA H 0.5188 0.0758 0.4168 0.282 Uiso 1 1 calc R U . . .
H5SB H 0.5406 0.1592 0.4300 0.282 Uiso 1 1 calc R U . . .
C6S C 0.5431(2) 0.0698(8) 0.4715(6) 0.280(11) Uani 1 1 d . . . . .
H6SA H 0.5684 0.0824 0.4735 0.336 Uiso 1 1 calc R U . . .
H6SB H 0.5394 0.0080 0.4688 0.336 Uiso 1 1 calc R U . . .
C7S C 0.5239(4) 0.1084(9) 0.5095(5) 0.277(9) Uani 1 1 d . . . . .
H7SA H 0.5254 0.0690 0.5332 0.332 Uiso 1 1 calc R U . . .
H7SB H 0.5344 0.1632 0.5183 0.332 Uiso 1 1 calc R U . . .
C8S C 0.4918(3) 0.1182(5) 0.4953(3) 0.149(3) Uani 1 1 d . . . . .
H8SA H 0.4794 0.1581 0.5126 0.179 Uiso 1 1 calc R U . . .
H8SB H 0.4793 0.0635 0.4943 0.179 Uiso 1 1 calc R U . . .
C9S C 0.43532(19) 0.3541(5) 0.4917(2) 0.150(3) Uani 1 1 d . . . . .
H9SA H 0.4254 0.2965 0.4934 0.180 Uiso 1 1 calc R U . . .
H9SB H 0.4563 0.3572 0.5110 0.180 Uiso 1 1 calc R U . . .
C10S C 0.4123(2) 0.4093(6) 0.5026(2) 0.171(4) Uani 1 1 d . . . . .
H10B H 0.4227 0.4449 0.5253 0.205 Uiso 1 1 calc R U . . .
H10C H 0.3918 0.3795 0.5126 0.205 Uiso 1 1 calc R U . . .
C11S C 0.40099(14) 0.4639(4) 0.46627(17) 0.1025(16) Uani 1 1 d . . . . .
H11A H 0.3760 0.4555 0.4578 0.123 Uiso 1 1 calc R U . . .
H11B H 0.4052 0.5245 0.4724 0.123 Uiso 1 1 calc R U . . .
C12S C 0.42370(14) 0.4330(3) 0.43400(16) 0.0950(15) Uani 1 1 d . . . . .
H12B H 0.4091 0.4112 0.4100 0.114 Uiso 1 1 calc R U . . .
H12C H 0.4383 0.4799 0.4245 0.114 Uiso 1 1 calc R U . . .
C13S C 0.4173(2) 0.8657(6) 0.3343(3) 0.163(3) Uani 1 1 d . . . . .
H13B H 0.4268 0.8732 0.3070 0.195 Uiso 1 1 calc R U . . .
H13C H 0.4117 0.8051 0.3377 0.195 Uiso 1 1 calc R U . . .
C14S C 0.4455(6) 0.8957(9) 0.3702(7) 0.348(13) Uani 1 1 d D . . . .
H14A H 0.4507 0.8510 0.3910 0.418 Uiso 1 1 calc R U . . .
H14B H 0.4675 0.9155 0.3592 0.418 Uiso 1 1 calc R U . . .
C15S C 0.4260(4) 0.9629(14) 0.3857(4) 0.278(10) Uani 1 1 d D . . . .
H15B H 0.4421 1.0094 0.3946 0.334 Uiso 1 1 calc R U . . .
H15C H 0.4145 0.9430 0.4103 0.334 Uiso 1 1 calc R U . . .
C16S C 0.3985(4) 0.9967(5) 0.3547(5) 0.322(12) Uani 1 1 d D . . . .
H16B H 0.3796 1.0267 0.3680 0.387 Uiso 1 1 calc R U . . .
H16C H 0.4086 1.0342 0.3342 0.387 Uiso 1 1 calc R U . . .
C17S C 0.28754(19) 0.7039(4) 0.4729(3) 0.139(3) Uani 1 1 d . . . . .
H17A H 0.2917 0.7652 0.4697 0.167 Uiso 1 1 calc R U . . .
H17B H 0.2637 0.6948 0.4819 0.167 Uiso 1 1 calc R U . . .
C18S C 0.2934(2) 0.6547(4) 0.43283(19) 0.133(2) Uani 1 1 d . . . . .
H18B H 0.2711 0.6362 0.4187 0.159 Uiso 1 1 calc R U . . .
H18C H 0.3066 0.6889 0.4137 0.159 Uiso 1 1 calc R U . . .
C19S C 0.3131(2) 0.5859(5) 0.4485(3) 0.152(3) Uani 1 1 d . . . . .
H19B H 0.2972 0.5410 0.4570 0.182 Uiso 1 1 calc R U . . .
H19C H 0.3270 0.5626 0.4267 0.182 Uiso 1 1 calc R U . . .
C20S C 0.33412(15) 0.6082(4) 0.4801(3) 0.124(2) Uani 1 1 d . . . . .
H20A H 0.3553 0.6362 0.4709 0.148 Uiso 1 1 calc R U . . .
H20B H 0.3414 0.5581 0.4969 0.148 Uiso 1 1 calc R U . . .

loop_
_atom_site_aniso_label
_atom_site_aniso_U_11
_atom_site_aniso_U_22
_atom_site_aniso_U_33
_atom_site_aniso_U_23
_atom_site_aniso_U_13
_atom_site_aniso_U_12
N1 0.071(2) 0.078(2) 0.063(2) 0.0106(18) 0.0147(16) -0.0045(19)
N2 0.064(2) 0.095(3) 0.079(2) 0.013(2) 0.0043(18) -0.006(2)
N3 0.096(3) 0.097(3) 0.075(3) -0.020(2) 0.024(2) 0.005(3)
N4 0.079(2) 0.083(3) 0.068(2) 0.0060(19) 0.0024(18) 0.004(2)
C1 0.0478(19) 0.064(2) 0.0464(19) 0.0069(16) 0.0052(15) -0.0014(17)
C2 0.056(2) 0.058(2) 0.0408(18) -0.0001(16) 0.0102(15) -0.0059(17)
C3 0.053(2) 0.063(2) 0.046(2) 0.0024(17) 0.0082(15) -0.0028(17)
C4 0.066(2) 0.062(2) 0.044(2) 0.0009(17) 0.0088(16) -0.0090(19)
C5 0.068(2) 0.062(2) 0.057(2) 0.0075(19) 0.0157(18) -0.012(2)
C6 0.054(2) 0.079(3) 0.059(2) 0.005(2) 0.0150(17) -0.011(2)
C7 0.052(2) 0.062(2) 0.048(2) -0.0020(17) 0.0094(15) -0.0080(17)
C8 0.0461(19) 0.064(2) 0.048(2) 0.0042(17) 0.0081(15) -0.0011(17)
C9 0.0512(19) 0.065(2) 0.0417(18) 0.0033(16) 0.0073(14) -0.0038(17)
C10 0.0470(19) 0.061(2) 0.051(2) 0.0062(17) 0.0090(15) -0.0017(17)
C11 0.052(2) 0.063(2) 0.052(2) 0.0013(17) 0.0086(16) 0.0009(18)
C12 0.053(2) 0.086(3) 0.079(3) 0.023(2) 0.0140(19) 0.011(2)
C13 0.049(2) 0.090(3) 0.075(3) 0.016(2) 0.0205(19) 0.003(2)
C14 0.054(2) 0.066(2) 0.055(2) 0.0049(18) 0.0083(16) 0.0075(18)
C15 0.060(2) 0.079(3) 0.055(2) 0.004(2) 0.0128(17) 0.011(2)
C16 0.061(2) 0.078(3) 0.068(3) 0.006(2) 0.0029(19) 0.016(2)
C17 0.067(2) 0.068(2) 0.057(2) 0.0116(19) 0.0021(18) 0.009(2)
C18 0.060(2) 0.083(3) 0.069(3) 0.017(2) 0.0128(19) 0.006(2)
C19 0.062(2) 0.082(3) 0.067(3) 0.025(2) 0.0028(19) 0.005(2)
C20 0.065(2) 0.071(3) 0.062(2) 0.010(2) 0.0095(19) 0.007(2)
C21 0.069(3) 0.098(3) 0.058(3) 0.012(2) 0.012(2) 0.016(2)
C22 0.069(3) 0.093(3) 0.066(3) 0.010(2) 0.006(2) 0.004(2)
C23 0.071(3) 0.079(3) 0.060(2) 0.011(2) 0.008(2) 0.011(2)
C24 0.076(3) 0.080(3) 0.069(3) 0.018(2) 0.017(2) 0.007(2)
C25 0.082(3) 0.075(3) 0.058(3) 0.014(2) 0.003(2) 0.004(2)
C26 0.072(3) 0.078(3) 0.055(2) 0.019(2) 0.0074(19) 0.010(2)
C27 0.067(3) 0.075(3) 0.069(3) 0.013(2) 0.013(2) 0.001(2)
C28 0.070(3) 0.087(3) 0.051(2) 0.016(2) 0.0137(19) 0.005(2)
C29 0.065(2) 0.100(3) 0.056(2) 0.011(2) 0.0063(19) 0.007(2)
C30 0.077(3) 0.092(3) 0.053(2) 0.015(2) 0.008(2) 0.018(2)
C31 0.065(2) 0.087(3) 0.053(2) 0.007(2) 0.0098(18) -0.006(2)
C32 0.081(3) 0.083(3) 0.059(2) 0.002(2) 0.030(2) -0.006(2)
C33 0.075(3) 0.076(3) 0.067(3) -0.007(2) 0.030(2) -0.002(2)
C34 0.062(2) 0.075(3) 0.064(2) -0.013(2) 0.0141(19) -0.007(2)
C35 0.064(3) 0.078(3) 0.086(3) 0.012(2) 0.004(2) -0.011(2)
C36 0.070(3) 0.066(2) 0.057(2) -0.0109(19) 0.0210(19) -0.005(2)
C37 0.065(2) 0.069(2) 0.062(2) -0.009(2) 0.0018(19) -0.003(2)
C38 0.072(3) 0.066(2) 0.067(3) -0.004(2) 0.014(2) -0.006(2)
C39 0.063(2) 0.055(2) 0.070(3) -0.0122(19) 0.0103(19) 0.0080(19)
C40 0.057(2) 0.087(3) 0.060(2) -0.009(2) 0.0132(18) 0.010(2)
C41 0.059(2) 0.095(3) 0.066(3) -0.006(2) 0.0220(19) 0.003(2)
C42 0.059(2) 0.055(2) 0.064(2) -0.0079(18) 0.0130(18) 0.0031(18)
C43 0.054(2) 0.077(3) 0.062(2) -0.006(2) 0.0047(18) 0.001(2)
C44 0.056(2) 0.074(3) 0.062(2) -0.005(2) 0.0147(18) 0.0075(19)
C45 0.055(2) 0.063(2) 0.053(2) 0.0069(18) 0.0114(16) 0.0051(18)
C46 0.057(2) 0.067(2) 0.066(2) 0.001(2) 0.0098(18) 0.0109(19)
C47 0.066(2) 0.058(2) 0.070(3) -0.0048(19) 0.0181(19) 0.0135(19)
C48 0.0501(19) 0.059(2) 0.051(2) 0.0092(17) 0.0101(15) 0.0078(17)
C49 0.0437(18) 0.063(2) 0.050(2) 0.0077(17) 0.0061(15) 0.0028(16)
C50 0.0497(19) 0.062(2) 0.046(2) 0.0088(17) 0.0090(15) 0.0028(17)
C51 0.0473(19) 0.070(2) 0.0406(19) 0.0116(17) 0.0069(14) 0.0018(17)
C52 0.050(2) 0.082(3) 0.055(2) 0.010(2) 0.0086(17) 0.005(2)
C53 0.057(2) 0.074(2) 0.044(2) 0.0054(18) 0.0151(16) 0.0075(19)
C54 0.051(2) 0.065(2) 0.051(2) 0.0158(18) 0.0104(15) -0.0029(18)
C55 0.0511(19) 0.057(2) 0.047(2) 0.0093(17) 0.0047(15) 0.0009(16)
C56 0.0471(19) 0.061(2) 0.059(2) 0.0099(18) 0.0043(16) -0.0035(17)
C57 0.054(2) 0.055(2) 0.058(2) 0.0111(17) 0.0068(16) -0.0024(17)
C58 0.057(2) 0.068(2) 0.076(3) 0.002(2) 0.0070(19) -0.014(2)
C59 0.050(2) 0.075(3) 0.069(3) 0.006(2) 0.0138(17) -0.0066(19)
C60 0.051(2) 0.058(2) 0.076(3) 0.0005(19) 0.0009(18) 0.0033(18)
C61 0.062(2) 0.061(2) 0.084(3) 0.000(2) 0.013(2) -0.005(2)
C62 0.060(2) 0.060(2) 0.096(3) -0.017(2) 0.010(2) -0.007(2)
C63 0.058(2) 0.062(2) 0.077(3) -0.015(2) 0.009(2) 0.0022(19)
C64 0.059(2) 0.095(3) 0.071(3) -0.015(2) 0.014(2) -0.012(2)
C65 0.054(2) 0.090(3) 0.065(3) -0.009(2) 0.0077(18) -0.011(2)
C66 0.061(2) 0.061(2) 0.085(3) -0.022(2) 0.007(2) -0.0066(19)
C67 0.066(3) 0.066(3) 0.090(3) -0.013(2) 0.011(2) -0.012(2)
C68 0.069(3) 0.082(3) 0.090(3) -0.025(3) -0.003(2) -0.007(2)
C69 0.075(3) 0.071(3) 0.078(3) -0.029(2) 0.005(2) -0.001(2)
C70 0.076(3) 0.084(3) 0.075(3) -0.029(2) 0.012(2) 0.007(2)
C71 0.069(3) 0.080(3) 0.087(3) -0.023(2) 0.011(2) 0.007(2)
C72 0.075(3) 0.077(3) 0.074(3) -0.026(2) 0.007(2) 0.000(2)
C73 0.086(3) 0.086(3) 0.086(3) -0.027(3) 0.016(3) 0.003(3)
C74 0.094(3) 0.094(3) 0.055(3) -0.014(2) 0.011(2) -0.005(3)
C75 0.086(3) 0.093(4) 0.075(3) -0.014(3) 0.001(2) -0.004(3)
C76 0.087(3) 0.084(3) 0.085(3) -0.017(3) 0.012(3) -0.010(3)
C77 0.085(3) 0.092(3) 0.054(2) 0.000(2) 0.006(2) -0.013(3)
C78 0.098(4) 0.109(4) 0.068(3) -0.017(3) 0.034(3) -0.012(3)
C79 0.089(3) 0.099(3) 0.065(3) 0.004(3) 0.019(2) -0.022(3)
C80 0.075(3) 0.074(3) 0.049(2) 0.0090(19) 0.0119(19) -0.001(2)
C81 0.073(3) 0.070(3) 0.070(3) 0.004(2) 0.004(2) 0.005(2)
C82 0.070(2) 0.064(2) 0.055(2) 0.0149(19) 0.0087(19) 0.000(2)
C83 0.071(3) 0.066(2) 0.060(2) 0.0124(19) 0.006(2) 0.004(2)
C84 0.071(3) 0.062(2) 0.065(3) 0.0106(19) 0.013(2) 0.005(2)
C85 0.075(3) 0.053(2) 0.056(2) 0.0129(18) 0.0035(19) -0.0034(19)
C86 0.065(2) 0.075(3) 0.061(3) 0.017(2) 0.0081(19) -0.011(2)
C87 0.074(3) 0.080(3) 0.056(2) 0.009(2) 0.013(2) -0.003(2)
C88 0.079(3) 0.057(2) 0.054(2) 0.0053(18) 0.0060(19) -0.003(2)
C89 0.063(2) 0.086(3) 0.060(2) 0.016(2) 0.0078(19) -0.001(2)
C90 0.071(3) 0.075(3) 0.051(2) 0.0160(19) 0.0148(18) -0.009(2)
C91 0.068(2) 0.059(2) 0.047(2) 0.0031(17) 0.0074(17) -0.0103(19)
C92 0.085(3) 0.070(3) 0.060(2) 0.012(2) -0.011(2) -0.025(2)
C93 0.089(3) 0.068(3) 0.066(3) 0.020(2) -0.001(2) -0.023(2)
O1S 0.212(7) 0.307(12) 0.193(7) 0.048(8) 0.012(5) -0.060(7)
O2S 0.217(8) 0.219(8) 0.255(9) -0.019(7) 0.039(7) -0.009(6)
O3S 0.099(2) 0.099(2) 0.114(3) 0.014(2) 0.043(2) 0.022(2)
O4S 0.172(5) 0.137(5) 0.311(9) -0.049(5) 0.116(6) -0.015(4)
O5S 0.276(9) 0.312(11) 0.206(7) -0.048(7) -0.037(6) 0.115(9)
C1S 0.49(3) 0.084(6) 0.244(15) -0.016(8) -0.034(16) -0.026(10)
C2S 0.53(3) 0.33(3) 0.142(11) -0.014(13) -0.083(16) -0.07(2)
C3S 0.367(19) 0.38(2) 0.107(8) 0.086(11) 0.044(9) 0.197(17)
C4S 0.135(6) 0.182(8) 0.137(7) 0.058(6) 0.024(5) 0.008(6)
C5S 0.168(9) 0.296(16) 0.258(13) -0.013(12) 0.139(10) 0.020(10)
C6S 0.086(5) 0.202(11) 0.57(3) 0.199(15) 0.114(10) 0.073(6)
C7S 0.287(16) 0.185(11) 0.331(19) 0.068(12) -0.175(15) -0.135(12)
C8S 0.206(10) 0.131(6) 0.119(6) 0.018(5) 0.065(6) 0.039(6)
C9S 0.143(6) 0.168(7) 0.151(6) 0.062(5) 0.093(5) 0.058(5)
C10S 0.236(9) 0.194(8) 0.087(4) 0.016(5) 0.050(5) 0.125(7)
C11S 0.088(3) 0.101(4) 0.120(4) 0.004(3) 0.021(3) 0.023(3)
C12S 0.104(4) 0.089(3) 0.092(4) 0.001(3) 0.007(3) 0.010(3)
C13S 0.142(7) 0.150(7) 0.195(8) -0.032(6) 0.003(6) 0.019(6)
C14S 0.43(3) 0.166(11) 0.43(3) -0.092(14) -0.10(2) 0.102(14)
C15S 0.213(13) 0.43(3) 0.177(10) 0.040(15) -0.065(10) -0.043(16)
C16S 0.41(2) 0.090(6) 0.51(2) -0.090(10) 0.36(2) -0.068(9)
C17S 0.126(5) 0.097(4) 0.196(7) -0.042(5) 0.030(5) 0.037(4)
C18S 0.172(7) 0.128(5) 0.097(4) 0.003(4) -0.008(4) 0.057(5)
C19S 0.120(6) 0.127(6) 0.207(8) -0.055(6) -0.002(6) 0.023(5)
C20S 0.080(4) 0.083(4) 0.202(7) -0.035(4) -0.030(4) 0.018(3)

loop_
_atom_type_symbol
_atom_type_description
_atom_type_scat_dispersion_real
_atom_type_scat_dispersion_imag
_atom_type_scat_source
C C 0.0181 0.0091 'International Tables Vol C Tables 4.2.6.8 and 6.1.1.4'
H H 0.0000 0.0000 'International Tables Vol C Tables 4.2.6.8 and 6.1.1.4'
N N 0.0311 0.0180 'International Tables Vol C Tables 4.2.6.8 and 6.1.1.4'
O O 0.0492 0.0322 'International Tables Vol C Tables 4.2.6.8 and 6.1.1.4'

loop_
_geom_angle_atom_site_label_1
_geom_angle_atom_site_label_2
_geom_angle_atom_site_label_3
_geom_angle
_geom_angle_site_symmetry_1
_geom_angle_site_symmetry_3
_geom_angle_publ_flag
C27 N1 C28 117.0(4) . . ?
C35 N2 C31 118.4(4) . . ?
C73 N3 C74 117.7(4) . . ?
C81 N4 C77 117.3(4) . . ?
C9 C1 C2 101.6(3) . . ?
C9 C1 C55 113.3(3) . . ?
C2 C1 C55 113.1(3) . . ?
C9 C1 C50 112.8(3) . . ?
C2 C1 C50 115.3(3) . . ?
C55 C1 C50 101.3(3) . . ?
C3 C2 C7 121.5(3) . . ?
C3 C2 C1 128.3(3) . . ?
C7 C2 C1 109.9(3) . . ?
C2 C3 C4 119.8(3) . . ?
C2 C3 H3A 120.1 . . ?
C4 C3 H3A 120.1 . . ?
C3 C4 C5 118.2(3) . . ?
C3 C4 C91 121.4(3) . . ?
C5 C4 C91 120.0(3) . . ?
C6 C5 C4 121.6(4) . . ?
C6 C5 H5A 119.2 . . ?
C4 C5 H5A 119.2 . . ?
C5 C6 C7 120.4(4) . . ?
C5 C6 H6A 119.8 . . ?
C7 C6 H6A 119.8 . . ?
C6 C7 C2 118.3(3) . . ?
C6 C7 C8 132.3(3) . . ?
C2 C7 C8 109.3(3) . . ?
C13 C8 C9 118.4(3) . . ?
C13 C8 C7 132.8(3) . . ?
C9 C8 C7 108.8(3) . . ?
C10 C9 C8 121.9(3) . . ?
C10 C9 C1 127.7(3) . . ?
C8 C9 C1 110.3(3) . . ?
C9 C10 C11 120.4(3) . . ?
C9 C10 H10A 119.8 . . ?
C11 C10 H10A 119.8 . . ?
C10 C11 C12 117.2(3) . . ?
C10 C11 C14 122.0(3) . . ?
C12 C11 C14 120.5(3) . . ?
C13 C12 C11 121.7(4) . . ?
C13 C12 H12A 119.2 . . ?
C11 C12 H12A 119.2 . . ?
C12 C13 C8 120.1(3) . . ?
C12 C13 H13A 120.0 . . ?
C8 C13 H13A 120.0 . . ?
C19 C14 C15 116.4(3) . . ?
C19 C14 C11 122.3(3) . . ?
C15 C14 C11 121.1(3) . . ?
C16 C15 C14 121.1(4) . . ?
C16 C15 H15A 119.5 . . ?
C14 C15 H15A 119.5 . . ?
C17 C16 C15 121.5(4) . . ?
C17 C16 H16A 119.3 . . ?
C15 C16 H16A 119.3 . . ?
C16 C17 C18 116.9(3) . . ?
C16 C17 C20 121.5(4) . . ?
C18 C17 C20 120.3(4) . . ?
C19 C18 C17 121.1(4) . . ?
C19 C18 H18A 119.4 . . ?
C17 C18 H18A 119.4 . . ?
C18 C19 C14 122.0(4) . . ?
C18 C19 H19A 119.0 . . ?
C14 C19 H19A 119.0 . . ?
C21 C20 C25 116.5(4) . . ?
C21 C20 C17 119.1(4) . . ?
C25 C20 C17 123.7(4) . . ?
C22 C21 C20 121.6(4) . . ?
C22 C21 H21A 119.2 . . ?
C20 C21 H21A 119.2 . . ?
C21 C22 C23 121.3(4) . . ?
C21 C22 H22A 119.4 . . ?
C23 C22 H22A 119.4 . . ?
C22 C23 C24 116.3(4) . . ?
C22 C23 C26 118.8(4) . . ?
C24 C23 C26 123.6(4) . . ?
C25 C24 C23 121.9(4) . . ?
C25 C24 H24A 119.1 . . ?
C23 C24 H24A 119.1 . . ?
C24 C25 C20 121.0(4) . . ?
C24 C25 H25A 119.5 . . ?
C20 C25 H25A 119.5 . . ?
C30 C26 C27 113.9(4) . . ?
C30 C26 C23 122.9(4) . . ?
C27 C26 C23 121.1(4) . . ?
N1 C27 C26 125.4(4) . . ?
N1 C27 H27A 117.3 . . ?
C26 C27 H27A 117.3 . . ?
N1 C28 C29 121.1(4) . . ?
N1 C28 C31 113.2(4) . . ?
C29 C28 C31 122.8(4) . . ?
C30 C29 C28 118.7(4) . . ?
C30 C29 H29A 120.7 . . ?
C28 C29 H29A 120.7 . . ?
C29 C30 C26 120.8(4) . . ?
C29 C30 H30A 119.6 . . ?
C26 C30 H30A 119.6 . . ?
N2 C31 C32 119.6(4) . . ?
N2 C31 C28 114.7(4) . . ?
C32 C31 C28 123.2(4) . . ?
C33 C32 C31 119.1(4) . . ?
C33 C32 H32A 120.5 . . ?
C31 C32 H32A 120.5 . . ?
C32 C33 C34 120.1(4) . . ?
C32 C33 H33A 120.0 . . ?
C34 C33 H33A 120.0 . . ?
C35 C34 C33 114.4(4) . . ?
C35 C34 C36 121.1(4) . . ?
C33 C34 C36 122.6(4) . . ?
N2 C35 C34 124.1(4) . . ?
N2 C35 H35A 118.0 . . ?
C34 C35 H35A 118.0 . . ?
C37 C36 C41 116.2(4) . . ?
C37 C36 C34 121.1(4) . . ?
C41 C36 C34 120.5(4) . . ?
C36 C37 C38 121.0(4) . . ?
C36 C37 H37A 119.5 . . ?
C38 C37 H37A 119.5 . . ?
C37 C38 C39 121.3(4) . . ?
C37 C38 H38A 119.4 . . ?
C39 C38 H38A 119.4 . . ?
C38 C39 C40 116.2(4) . . ?
C38 C39 C42 122.6(4) . . ?
C40 C39 C42 120.0(4) . . ?
C41 C40 C39 121.3(4) . . ?
C41 C40 H40A 119.4 . . ?
C39 C40 H40A 119.4 . . ?
C40 C41 C36 122.2(4) . . ?
C40 C41 H41A 118.9 . . ?
C36 C41 H41A 118.9 . . ?
C47 C42 C43 118.2(4) . . ?
C47 C42 C39 122.8(3) . . ?
C43 C42 C39 118.2(3) . . ?
C44 C43 C42 120.8(4) . . ?
C44 C43 H43A 119.6 . . ?
C42 C43 H43A 119.6 . . ?
C45 C44 C43 121.5(4) . . ?
C45 C44 H44A 119.3 . . ?
C43 C44 H44A 119.3 . . ?
C44 C45 C46 117.0(3) . . ?
C44 C45 C48 120.6(3) . . ?
C46 C45 C48 122.1(3) . . ?
C47 C46 C45 121.6(4) . . ?
C47 C46 H46A 119.2 . . ?
C45 C46 H46A 119.2 . . ?
C42 C47 C46 120.4(4) . . ?
C42 C47 H47A 119.8 . . ?
C46 C47 H47A 119.8 . . ?
C49 C48 C53 117.8(3) . . ?
C49 C48 C45 121.9(3) . . ?
C53 C48 C45 119.9(3) . . ?
C50 C49 C48 119.8(3) . . ?
C50 C49 H49A 120.1 . . ?
C48 C49 H49A 120.1 . . ?
C49 C50 C51 121.4(3) . . ?
C49 C50 C1 128.2(3) . . ?
C51 C50 C1 110.2(3) . . ?
C52 C51 C50 119.2(3) . . ?
C52 C51 C54 132.0(3) . . ?
C50 C51 C54 108.8(3) . . ?
C53 C52 C51 119.0(4) . . ?
C53 C52 H52A 120.5 . . ?
C51 C52 H52A 120.5 . . ?
C52 C53 C48 122.5(3) . . ?
C52 C53 H53A 118.8 . . ?
C48 C53 H53A 118.8 . . ?
C59 C54 C55 117.9(4) . . ?
C59 C54 C51 132.4(3) . . ?
C55 C54 C51 109.7(3) . . ?
C56 C55 C54 122.9(3) . . ?
C56 C55 C1 127.3(3) . . ?
C54 C55 C1 109.8(3) . . ?
C55 C56 C57 119.6(3) . . ?
C55 C56 H56A 120.2 . . ?
C57 C56 H56A 120.2 . . ?
C58 C57 C56 117.4(4) . . ?
C58 C57 C60 120.8(3) . . ?
C56 C57 C60 121.3(3) . . ?
C59 C58 C57 122.4(4) . . ?
C59 C58 H58A 118.8 . . ?
C57 C58 H58A 118.8 . . ?
C58 C59 C54 119.6(3) . . ?
C58 C59 H59A 120.2 . . ?
C54 C59 H59A 120.2 . . ?
C65 C60 C61 116.1(4) . . ?
C65 C60 C57 121.7(4) . . ?
C61 C60 C57 122.0(4) . . ?
C60 C61 C62 122.1(4) . . ?
C60 C61 H61A 119.0 . . ?
C62 C61 H61A 119.0 . . ?
C63 C62 C61 120.5(4) . . ?
C63 C62 H62A 119.8 . . ?
C61 C62 H62A 119.8 . . ?
C62 C63 C64 117.1(4) . . ?
C62 C63 C66 123.4(4) . . ?
C64 C63 C66 118.5(4) . . ?
C65 C64 C63 121.8(4) . . ?
C65 C64 H64A 119.1 . . ?
C63 C64 H64A 119.1 . . ?
C64 C65 C60 121.7(4) . . ?
C64 C65 H65A 119.1 . . ?
C60 C65 H65A 119.1 . . ?
C71 C66 C67 116.1(4) . . ?
C71 C66 C63 123.2(4) . . ?
C67 C66 C63 119.4(4) . . ?
C68 C67 C66 122.3(4) . . ?
C68 C67 H67A 118.8 . . ?
C66 C67 H67A 118.8 . . ?
C67 C68 C69 120.6(4) . . ?
C67 C68 H68A 119.7 . . ?
C69 C68 H68A 119.7 . . ?
C68 C69 C70 116.2(5) . . ?
C68 C69 C72 120.6(4) . . ?
C70 C69 C72 121.0(4) . . ?
C71 C70 C69 121.0(4) . . ?
C71 C70 H70A 119.5 . . ?
C69 C70 H70A 119.5 . . ?
C70 C71 C66 121.8(4) . . ?
C70 C71 H71A 119.1 . . ?
C66 C71 H71A 119.1 . . ?
C73 C72 C76 113.9(5) . . ?
C73 C72 C69 122.1(4) . . ?
C76 C72 C69 122.1(4) . . ?
N3 C73 C72 124.8(5) . . ?
N3 C73 H73A 117.6 . . ?
C72 C73 H73A 117.6 . . ?
N3 C74 C75 120.0(5) . . ?
N3 C74 C77 116.0(5) . . ?
C75 C74 C77 121.6(5) . . ?
C76 C75 C74 118.2(5) . . ?
C76 C75 H75A 120.9 . . ?
C74 C75 H75A 120.9 . . ?
C75 C76 C72 121.3(5) . . ?
C75 C76 H76A 119.4 . . ?
C72 C76 H76A 119.4 . . ?
N4 C77 C78 121.2(5) . . ?
N4 C77 C74 115.2(4) . . ?
C78 C77 C74 121.1(5) . . ?
C77 C78 C79 118.0(5) . . ?
C77 C78 H78A 121.0 . . ?
C79 C78 H78A 121.0 . . ?
C80 C79 C78 120.9(4) . . ?
C80 C79 H79A 119.6 . . ?
C78 C79 H79A 119.6 . . ?
C79 C80 C81 113.7(4) . . ?
C79 C80 C82 123.1(4) . . ?
C81 C80 C82 121.6(4) . . ?
N4 C81 C80 125.7(4) . . ?
N4 C81 H81A 117.1 . . ?
C80 C81 H81A 117.1 . . ?
C83 C82 C87 115.5(4) . . ?
C83 C82 C80 122.9(4) . . ?
C87 C82 C80 120.0(4) . . ?
C84 C83 C82 121.9(4) . . ?
C84 C83 H83A 119.0 . . ?
C82 C83 H83A 119.0 . . ?
C83 C84 C85 121.0(4) . . ?
C83 C84 H84A 119.5 . . ?
C85 C84 H84A 119.5 . . ?
C84 C85 C86 116.3(3) . . ?
C84 C85 C88 123.3(4) . . ?
C86 C85 C88 119.0(4) . . ?
C87 C86 C85 122.2(4) . . ?
C87 C86 H86A 118.9 . . ?
C85 C86 H86A 118.9 . . ?
C86 C87 C82 121.5(4) . . ?
C86 C87 H87A 119.3 . . ?
C82 C87 H87A 119.3 . . ?
C89 C88 C93 117.0(4) . . ?
C89 C88 C85 118.7(4) . . ?
C93 C88 C85 123.0(4) . . ?
C90 C89 C88 122.1(4) . . ?
C90 C89 H89A 119.0 . . ?
C88 C89 H89A 119.0 . . ?
C89 C90 C91 121.1(4) . . ?
C89 C90 H90A 119.4 . . ?
C91 C90 H90A 119.4 . . ?
C92 C91 C90 116.5(3) . . ?
C92 C91 C4 122.1(4) . . ?
C90 C91 C4 121.0(3) . . ?
C91 C92 C93 121.2(4) . . ?
C91 C92 H92A 119.4 . . ?
C93 C92 H92A 119.4 . . ?
C88 C93 C92 121.3(4) . . ?
C88 C93 H93A 119.4 . . ?
C92 C93 H93A 119.4 . . ?
C1S O1S C4S 105.3(9) . . ?
C5S O2S C8S 104.9(9) . . ?
C12S O3S C9S 107.6(4) . . ?
C13S O4S C16S 105.8(8) . . ?
C20S O5S C17S 107.1(6) . . ?
C2S C1S O1S 107.4(13) . . ?
C2S C1S H1SA 110.2 . . ?
O1S C1S H1SA 110.2 . . ?
C2S C1S H1SB 110.2 . . ?
O1S C1S H1SB 110.2 . . ?
H1SA C1S H1SB 108.5 . . ?
C3S C2S C1S 118.1(16) . . ?
C3S C2S H2SA 107.8 . . ?
C1S C2S H2SA 107.8 . . ?
C3S C2S H2SB 107.8 . . ?
C1S C2S H2SB 107.8 . . ?
H2SA C2S H2SB 107.1 . . ?
C2S C3S C4S 103.1(11) . . ?
C2S C3S H3SA 111.1 . . ?
C4S C3S H3SA 111.1 . . ?
C2S C3S H3SB 111.1 . . ?
C4S C3S H3SB 111.1 . . ?
H3SA C3S H3SB 109.1 . . ?
O1S C4S C3S 103.6(8) . . ?
O1S C4S H4SA 111.0 . . ?
C3S C4S H4SA 111.0 . . ?
O1S C4S H4SB 111.0 . . ?
C3S C4S H4SB 111.0 . . ?
H4SA C4S H4SB 109.0 . . ?
C6S C5S O2S 110.3(10) . . ?
C6S C5S H5SA 109.6 . . ?
O2S C5S H5SA 109.6 . . ?
C6S C5S H5SB 109.6 . . ?
O2S C5S H5SB 109.6 . . ?
H5SA C5S H5SB 108.1 . . ?
C5S C6S C7S 98.5(8) . . ?
C5S C6S H6SA 112.1 . . ?
C7S C6S H6SA 112.1 . . ?
C5S C6S H6SB 112.1 . . ?
C7S C6S H6SB 112.1 . . ?
H6SA C6S H6SB 109.7 . . ?
C8S C7S C6S 104.2(10) . . ?
C8S C7S H7SA 110.9 . . ?
C6S C7S H7SA 110.9 . . ?
C8S C7S H7SB 110.9 . . ?
C6S C7S H7SB 110.9 . . ?
H7SA C7S H7SB 108.9 . . ?
C7S C8S O2S 104.6(10) . . ?
C7S C8S H8SA 110.8 . . ?
O2S C8S H8SA 110.8 . . ?
C7S C8S H8SB 110.8 . . ?
O2S C8S H8SB 110.8 . . ?
H8SA C8S H8SB 108.9 . . ?
C10S C9S O3S 112.2(6) . . ?
C10S C9S H9SA 109.2 . . ?
O3S C9S H9SA 109.2 . . ?
C10S C9S H9SB 109.2 . . ?
O3S C9S H9SB 109.2 . . ?
H9SA C9S H9SB 107.9 . . ?
C9S C10S C11S 109.3(6) . . ?
C9S C10S H10B 109.8 . . ?
C11S C10S H10B 109.8 . . ?
C9S C10S H10C 109.8 . . ?
C11S C10S H10C 109.8 . . ?
H10B C10S H10C 108.3 . . ?
C12S C11S C10S 102.4(4) . . ?
C12S C11S H11A 111.3 . . ?
C10S C11S H11A 111.3 . . ?
C12S C11S H11B 111.3 . . ?
C10S C11S H11B 111.3 . . ?
H11A C11S H11B 109.2 . . ?
O3S C12S C11S 108.1(4) . . ?
O3S C12S H12B 110.1 . . ?
C11S C12S H12B 110.1 . . ?
O3S C12S H12C 110.1 . . ?
C11S C12S H12C 110.1 . . ?
H12B C12S H12C 108.4 . . ?
O4S C13S C14S 108.3(9) . . ?
O4S C13S H13B 110.0 . . ?
C14S C13S H13B 110.0 . . ?
O4S C13S H13C 110.0 . . ?
C14S C13S H13C 110.0 . . ?
H13B C13S H13C 108.4 . . ?
C15S C14S C13S 97.7(14) . . ?
C15S C14S H14A 112.2 . . ?
C13S C14S H14A 112.2 . . ?
C15S C14S H14B 112.2 . . ?
C13S C14S H14B 112.2 . . ?
H14A C14S H14B 109.8 . . ?
C14S C15S C16S 113.0(14) . . ?
C14S C15S H15B 109.0 . . ?
C16S C15S H15B 109.0 . . ?
C14S C15S H15C 109.0 . . ?
C16S C15S H15C 109.0 . . ?
H15B C15S H15C 107.8 . . ?
O4S C16S C15S 98.0(10) . . ?
O4S C16S H16B 112.2 . . ?
C15S C16S H16B 112.2 . . ?
O4S C16S H16C 112.2 . . ?
C15S C16S H16C 112.2 . . ?
H16B C16S H16C 109.8 . . ?
O5S C17S C18S 101.1(5) . . ?
O5S C17S H17A 111.6 . . ?
C18S C17S H17A 111.6 . . ?
O5S C17S H17B 111.6 . . ?
C18S C17S H17B 111.6 . . ?
H17A C17S H17B 109.4 . . ?
C19S C18S C17S 100.9(6) . . ?
C19S C18S H18B 111.6 . . ?
C17S C18S H18B 111.6 . . ?
C19S C18S H18C 111.6 . . ?
C17S C18S H18C 111.6 . . ?
H18B C18S H18C 109.4 . . ?
C20S C19S C18S 111.4(6) . . ?
C20S C19S H19B 109.4 . . ?
C18S C19S H19B 109.4 . . ?
C20S C19S H19C 109.4 . . ?
C18S C19S H19C 109.4 . . ?
H19B C19S H19C 108.0 . . ?
C19S C20S O5S 105.6(6) . . ?
C19S C20S H20A 110.6 . . ?
O5S C20S H20A 110.6 . . ?
C19S C20S H20B 110.6 . . ?
O5S C20S H20B 110.6 . . ?
H20A C20S H20B 108.7 . . ?

loop_
_geom_bond_atom_site_label_1
_geom_bond_atom_site_label_2
_geom_bond_distance
_geom_bond_site_symmetry_2
_geom_bond_publ_flag
N1 C27 1.321(5) . ?
N1 C28 1.344(5) . ?
N2 C35 1.317(6) . ?
N2 C31 1.340(5) . ?
N3 C73 1.326(6) . ?
N3 C74 1.362(6) . ?
N4 C81 1.327(5) . ?
N4 C77 1.344(6) . ?
C1 C9 1.526(5) . ?
C1 C2 1.530(5) . ?
C1 C55 1.538(5) . ?
C1 C50 1.539(5) . ?
C2 C3 1.383(5) . ?
C2 C7 1.394(5) . ?
C3 C4 1.390(5) . ?
C3 H3A 0.9500 . ?
C4 C5 1.401(5) . ?
C4 C91 1.497(5) . ?
C5 C6 1.370(5) . ?
C5 H5A 0.9500 . ?
C6 C7 1.384(5) . ?
C6 H6A 0.9500 . ?
C7 C8 1.457(5) . ?
C8 C13 1.379(5) . ?
C8 C9 1.396(5) . ?
C9 C10 1.366(5) . ?
C10 C11 1.398(5) . ?
C10 H10A 0.9500 . ?
C11 C12 1.411(5) . ?
C11 C14 1.494(5) . ?
C12 C13 1.379(6) . ?
C12 H12A 0.9500 . ?
C13 H13A 0.9500 . ?
C14 C19 1.390(5) . ?
C14 C15 1.397(5) . ?
C15 C16 1.392(5) . ?
C15 H15A 0.9500 . ?
C16 C17 1.385(5) . ?
C16 H16A 0.9500 . ?
C17 C18 1.395(5) . ?
C17 C20 1.475(5) . ?
C18 C19 1.379(5) . ?
C18 H18A 0.9500 . ?
C19 H19A 0.9500 . ?
C20 C21 1.385(6) . ?
C20 C25 1.406(6) . ?
C21 C22 1.385(6) . ?
C21 H21A 0.9500 . ?
C22 C23 1.392(6) . ?
C22 H22A 0.9500 . ?
C23 C24 1.401(6) . ?
C23 C26 1.472(6) . ?
C24 C25 1.370(6) . ?
C24 H24A 0.9500 . ?
C25 H25A 0.9500 . ?
C26 C30 1.386(6) . ?
C26 C27 1.397(6) . ?
C27 H27A 0.9500 . ?
C28 C29 1.380(6) . ?
C28 C31 1.483(6) . ?
C29 C30 1.369(6) . ?
C29 H29A 0.9500 . ?
C30 H30A 0.9500 . ?
C31 C32 1.391(6) . ?
C32 C33 1.358(6) . ?
C32 H32A 0.9500 . ?
C33 C34 1.396(6) . ?
C33 H33A 0.9500 . ?
C34 C35 1.391(6) . ?
C34 C36 1.487(6) . ?
C35 H35A 0.9500 . ?
C36 C37 1.382(5) . ?
C36 C41 1.397(6) . ?
C37 C38 1.387(6) . ?
C37 H37A 0.9500 . ?
C38 C39 1.397(6) . ?
C38 H38A 0.9500 . ?
C39 C40 1.397(5) . ?
C39 C42 1.480(5) . ?
C40 C41 1.354(6) . ?
C40 H40A 0.9500 . ?
C41 H41A 0.9500 . ?
C42 C47 1.383(5) . ?
C42 C43 1.393(5) . ?
C43 C44 1.390(5) . ?
C43 H43A 0.9500 . ?
C44 C45 1.388(5) . ?
C44 H44A 0.9500 . ?
C45 C46 1.399(5) . ?
C45 C48 1.478(5) . ?
C46 C47 1.394(5) . ?
C46 H46A 0.9500 . ?
C47 H47A 0.9500 . ?
C48 C49 1.390(5) . ?
C48 C53 1.414(5) . ?
C49 C50 1.384(5) . ?
C49 H49A 0.9500 . ?
C50 C51 1.399(5) . ?
C51 C52 1.391(5) . ?
C51 C54 1.455(5) . ?
C52 C53 1.368(5) . ?
C52 H52A 0.9500 . ?
C53 H53A 0.9500 . ?
C54 C59 1.387(5) . ?
C54 C55 1.397(5) . ?
C55 C56 1.367(5) . ?
C56 C57 1.403(5) . ?
C56 H56A 0.9500 . ?
C57 C58 1.403(5) . ?
C57 C60 1.481(5) . ?
C58 C59 1.382(6) . ?
C58 H58A 0.9500 . ?
C59 H59A 0.9500 . ?
C60 C65 1.380(5) . ?
C60 C61 1.390(5) . ?
C61 C62 1.393(6) . ?
C61 H61A 0.9500 . ?
C62 C63 1.377(6) . ?
C62 H62A 0.9500 . ?
C63 C64 1.388(6) . ?
C63 C66 1.478(6) . ?
C64 C65 1.373(5) . ?
C64 H64A 0.9500 . ?
C65 H65A 0.9500 . ?
C66 C71 1.376(6) . ?
C66 C67 1.393(6) . ?
C67 C68 1.375(6) . ?
C67 H67A 0.9500 . ?
C68 C69 1.386(6) . ?
C68 H68A 0.9500 . ?
C69 C70 1.409(6) . ?
C69 C72 1.481(7) . ?
C70 C71 1.375(6) . ?
C70 H70A 0.9500 . ?
C71 H71A 0.9500 . ?
C72 C73 1.395(6) . ?
C72 C76 1.398(6) . ?
C73 H73A 0.9500 . ?
C74 C75 1.391(7) . ?
C74 C77 1.470(7) . ?
C75 C76 1.374(7) . ?
C75 H75A 0.9500 . ?
C76 H76A 0.9500 . ?
C77 C78 1.379(6) . ?
C78 C79 1.398(7) . ?
C78 H78A 0.9500 . ?
C79 C80 1.385(6) . ?
C79 H79A 0.9500 . ?
C80 C81 1.393(6) . ?
C80 C82 1.468(6) . ?
C81 H81A 0.9500 . ?
C82 C83 1.398(5) . ?
C82 C87 1.404(6) . ?
C83 C84 1.379(5) . ?
C83 H83A 0.9500 . ?
C84 C85 1.391(5) . ?
C84 H84A 0.9500 . ?
C85 C86 1.394(5) . ?
C85 C88 1.486(5) . ?
C86 C87 1.358(5) . ?
C86 H86A 0.9500 . ?
C87 H87A 0.9500 . ?
C88 C89 1.376(5) . ?
C88 C93 1.383(6) . ?
C89 C90 1.376(5) . ?
C89 H89A 0.9500 . ?
C90 C91 1.399(5) . ?
C90 H90A 0.9500 . ?
C91 C92 1.389(5) . ?
C92 C93 1.392(5) . ?
C92 H92A 0.9500 . ?
C93 H93A 0.9500 . ?
O1S C1S 1.397(12) . ?
O1S C4S 1.454(9) . ?
O2S C5S 1.435(11) . ?
O2S C8S 1.447(10) . ?
O3S C12S 1.405(6) . ?
O3S C9S 1.411(7) . ?
O4S C13S 1.419(9) . ?
O4S C16S 1.473(11) . ?
O5S C20S 1.385(9) . ?
O5S C17S 1.524(9) . ?
C1S C2S 1.287(15) . ?
C1S H1SA 0.9900 . ?
C1S H1SB 0.9900 . ?
C2S C3S 1.28(2) . ?
C2S H2SA 0.9900 . ?
C2S H2SB 0.9900 . ?
C3S C4S 1.495(15) . ?
C3S H3SA 0.9900 . ?
C3S H3SB 0.9900 . ?
C4S H4SA 0.9900 . ?
C4S H4SB 0.9900 . ?
C5S C6S 1.387(16) . ?
C5S H5SA 0.9900 . ?
C5S H5SB 0.9900 . ?
C6S C7S 1.60(2) . ?
C6S H6SA 0.9900 . ?
C6S H6SB 0.9900 . ?
C7S C8S 1.295(13) . ?
C7S H7SA 0.9900 . ?
C7S H7SB 0.9900 . ?
C8S H8SA 0.9900 . ?
C8S H8SB 0.9900 . ?
C9S C10S 1.309(8) . ?
C9S H9SA 0.9900 . ?
C9S H9SB 0.9900 . ?
C10S C11S 1.506(8) . ?
C10S H10B 0.9900 . ?
C10S H10C 0.9900 . ?
C11S C12S 1.493(7) . ?
C11S H11A 0.9900 . ?
C11S H11B 0.9900 . ?
C12S H12B 0.9900 . ?
C12S H12C 0.9900 . ?
C13S C14S 1.611(18) . ?
C13S H13B 0.9900 . ?
C13S H13C 0.9900 . ?
C14S C15S 1.414(15) . ?
C14S H14A 0.9900 . ?
C14S H14B 0.9900 . ?
C15S C16S 1.507(14) . ?
C15S H15B 0.9900 . ?
C15S H15C 0.9900 . ?
C16S H16B 0.9900 . ?
C16S H16C 0.9900 . ?
C17S C18S 1.550(8) . ?
C17S H17A 0.9900 . ?
C17S H17B 0.9900 . ?
C18S C19S 1.400(9) . ?
C18S H18B 0.9900 . ?
C18S H18C 0.9900 . ?
C19S C20S 1.313(8) . ?
C19S H19B 0.9900 . ?
C19S H19C 0.9900 . ?
C20S H20A 0.9900 . ?
C20S H20B 0.9900 . ?

loop_
_geom_torsion_atom_site_label_1
_geom_torsion_atom_site_label_2
_geom_torsion_atom_site_label_3
_geom_torsion_atom_site_label_4
_geom_torsion
_geom_torsion_site_symmetry_1
_geom_torsion_site_symmetry_2
_geom_torsion_site_symmetry_3
_geom_torsion_site_symmetry_4
_geom_torsion_publ_flag
C9 C1 C2 C3 176.3(3) . . . . ?
C55 C1 C2 C3 54.5(5) . . . . ?
C50 C1 C2 C3 -61.5(5) . . . . ?
C9 C1 C2 C7 1.9(4) . . . . ?
C55 C1 C2 C7 -119.9(3) . . . . ?
C50 C1 C2 C7 124.1(3) . . . . ?
C7 C2 C3 C4 -1.3(5) . . . . ?
C1 C2 C3 C4 -175.2(3) . . . . ?
C2 C3 C4 C5 -1.3(5) . . . . ?
C2 C3 C4 C91 171.0(3) . . . . ?
C3 C4 C5 C6 1.3(6) . . . . ?
C91 C4 C5 C6 -171.1(4) . . . . ?
C4 C5 C6 C7 1.3(6) . . . . ?
C5 C6 C7 C2 -3.9(6) . . . . ?
C5 C6 C7 C8 175.2(4) . . . . ?
C3 C2 C7 C6 3.9(5) . . . . ?
C1 C2 C7 C6 178.8(3) . . . . ?
C3 C2 C7 C8 -175.4(3) . . . . ?
C1 C2 C7 C8 -0.5(4) . . . . ?
C6 C7 C8 C13 -0.8(7) . . . . ?
C2 C7 C8 C13 178.4(4) . . . . ?
C6 C7 C8 C9 179.6(4) . . . . ?
C2 C7 C8 C9 -1.2(4) . . . . ?
C13 C8 C9 C10 4.5(6) . . . . ?
C7 C8 C9 C10 -175.9(3) . . . . ?
C13 C8 C9 C1 -177.2(3) . . . . ?
C7 C8 C9 C1 2.5(4) . . . . ?
C2 C1 C9 C10 175.6(4) . . . . ?
C55 C1 C9 C10 -62.8(5) . . . . ?
C50 C1 C9 C10 51.6(5) . . . . ?
C2 C1 C9 C8 -2.6(4) . . . . ?
C55 C1 C9 C8 119.0(3) . . . . ?
C50 C1 C9 C8 -126.6(3) . . . . ?
C8 C9 C10 C11 0.0(6) . . . . ?
C1 C9 C10 C11 -178.1(3) . . . . ?
C9 C10 C11 C12 -3.7(6) . . . . ?
C9 C10 C11 C14 170.0(3) . . . . ?
C10 C11 C12 C13 3.1(6) . . . . ?
C14 C11 C12 C13 -170.7(4) . . . . ?
C11 C12 C13 C8 1.3(7) . . . . ?
C9 C8 C13 C12 -5.0(6) . . . . ?
C7 C8 C13 C12 175.5(4) . . . . ?
C10 C11 C14 C19 -3.1(6) . . . . ?
C12 C11 C14 C19 170.4(4) . . . . ?
C10 C11 C14 C15 -177.1(4) . . . . ?
C12 C11 C14 C15 -3.6(6) . . . . ?
C19 C14 C15 C16 -8.4(6) . . . . ?
C11 C14 C15 C16 166.0(4) . . . . ?
C14 C15 C16 C17 0.7(7) . . . . ?
C15 C16 C17 C18 7.1(6) . . . . ?
C15 C16 C17 C20 -160.3(4) . . . . ?
C16 C17 C18 C19 -7.1(7) . . . . ?
C20 C17 C18 C19 160.5(4) . . . . ?
C17 C18 C19 C14 -0.8(7) . . . . ?
C15 C14 C19 C18 8.5(6) . . . . ?
C11 C14 C19 C18 -165.8(4) . . . . ?
C16 C17 C20 C21 30.2(6) . . . . ?
C18 C17 C20 C21 -136.9(4) . . . . ?
C16 C17 C20 C25 -159.7(4) . . . . ?
C18 C17 C20 C25 33.3(6) . . . . ?
C25 C20 C21 C22 -10.9(6) . . . . ?
C17 C20 C21 C22 160.0(4) . . . . ?
C20 C21 C22 C23 1.7(7) . . . . ?
C21 C22 C23 C24 8.6(6) . . . . ?
C21 C22 C23 C26 -158.4(4) . . . . ?
C22 C23 C24 C25 -9.7(6) . . . . ?
C26 C23 C24 C25 156.6(4) . . . . ?
C23 C24 C25 C20 0.5(7) . . . . ?
C21 C20 C25 C24 9.8(6) . . . . ?
C17 C20 C25 C24 -160.6(4) . . . . ?
C22 C23 C26 C30 -17.7(6) . . . . ?
C24 C23 C26 C30 176.3(4) . . . . ?
C22 C23 C26 C27 144.7(4) . . . . ?
C24 C23 C26 C27 -21.2(6) . . . . ?
C28 N1 C27 C26 -2.0(6) . . . . ?
C30 C26 C27 N1 15.2(6) . . . . ?
C23 C26 C27 N1 -148.7(4) . . . . ?
C27 N1 C28 C29 -13.5(6) . . . . ?
C27 N1 C28 C31 147.8(4) . . . . ?
N1 C28 C29 C30 14.8(6) . . . . ?
C31 C28 C29 C30 -144.7(4) . . . . ?
C28 C29 C30 C26 -0.4(6) . . . . ?
C27 C26 C30 C29 -13.3(6) . . . . ?
C23 C26 C30 C29 150.2(4) . . . . ?
C35 N2 C31 C32 -15.5(6) . . . . ?
C35 N2 C31 C28 147.2(4) . . . . ?
N1 C28 C31 N2 -139.2(4) . . . . ?
C29 C28 C31 N2 21.8(6) . . . . ?
N1 C28 C31 C32 22.7(5) . . . . ?
C29 C28 C31 C32 -176.3(4) . . . . ?
N2 C31 C32 C33 17.5(6) . . . . ?
C28 C31 C32 C33 -143.6(4) . . . . ?
C31 C32 C33 C34 -1.1(6) . . . . ?
C32 C33 C34 C35 -15.7(6) . . . . ?
C32 C33 C34 C36 148.3(4) . . . . ?
C31 N2 C35 C34 -3.1(7) . . . . ?
C33 C34 C35 N2 18.5(6) . . . . ?
C36 C34 C35 N2 -145.8(4) . . . . ?
C35 C34 C36 C37 -11.2(6) . . . . ?
C33 C34 C36 C37 -174.2(4) . . . . ?
C35 C34 C36 C41 151.4(4) . . . . ?
C33 C34 C36 C41 -11.6(6) . . . . ?
C41 C36 C37 C38 -12.0(6) . . . . ?
C34 C36 C37 C38 151.3(4) . . . . ?
C36 C37 C38 C39 1.2(6) . . . . ?
C37 C38 C39 C40 9.7(6) . . . . ?
C37 C38 C39 C42 -157.8(4) . . . . ?
C38 C39 C40 C41 -9.7(6) . . . . ?
C42 C39 C40 C41 158.1(4) . . . . ?
C39 C40 C41 C36 -1.2(7) . . . . ?
C37 C36 C41 C40 12.1(6) . . . . ?
C34 C36 C41 C40 -151.3(4) . . . . ?
C38 C39 C42 C47 -147.3(4) . . . . ?
C40 C39 C42 C47 45.7(6) . . . . ?
C38 C39 C42 C43 43.3(6) . . . . ?
C40 C39 C42 C43 -123.7(4) . . . . ?
C47 C42 C43 C44 -5.7(6) . . . . ?
C39 C42 C43 C44 164.1(4) . . . . ?
C42 C43 C44 C45 1.5(6) . . . . ?
C43 C44 C45 C46 4.3(6) . . . . ?
C43 C44 C45 C48 -169.0(4) . . . . ?
C44 C45 C46 C47 -6.0(6) . . . . ?
C48 C45 C46 C47 167.1(4) . . . . ?
C43 C42 C47 C46 4.0(6) . . . . ?
C39 C42 C47 C46 -165.4(4) . . . . ?
C45 C46 C47 C42 2.0(6) . . . . ?
C44 C45 C48 C49 -29.8(5) . . . . ?
C46 C45 C48 C49 157.3(4) . . . . ?
C44 C45 C48 C53 142.5(4) . . . . ?
C46 C45 C48 C53 -30.5(5) . . . . ?
C53 C48 C49 C50 -2.9(5) . . . . ?
C45 C48 C49 C50 169.5(3) . . . . ?
C48 C49 C50 C51 -1.2(5) . . . . ?
C48 C49 C50 C1 -176.0(3) . . . . ?
C9 C1 C50 C49 54.3(5) . . . . ?
C2 C1 C50 C49 -61.7(5) . . . . ?
C55 C1 C50 C49 175.8(3) . . . . ?
C9 C1 C50 C51 -121.0(3) . . . . ?
C2 C1 C50 C51 123.0(3) . . . . ?
C55 C1 C50 C51 0.5(4) . . . . ?
C49 C50 C51 C52 4.8(5) . . . . ?
C1 C50 C51 C52 -179.6(3) . . . . ?
C49 C50 C51 C54 -174.2(3) . . . . ?
C1 C50 C51 C54 1.5(4) . . . . ?
C50 C51 C52 C53 -4.0(5) . . . . ?
C54 C51 C52 C53 174.7(4) . . . . ?
C51 C52 C53 C48 -0.1(6) . . . . ?
C49 C48 C53 C52 3.6(5) . . . . ?
C45 C48 C53 C52 -169.0(3) . . . . ?
C52 C51 C54 C59 -1.6(7) . . . . ?
C50 C51 C54 C59 177.2(4) . . . . ?
C52 C51 C54 C55 178.1(4) . . . . ?
C50 C51 C54 C55 -3.1(4) . . . . ?
C59 C54 C55 C56 5.0(5) . . . . ?
C51 C54 C55 C56 -174.7(3) . . . . ?
C59 C54 C55 C1 -176.8(3) . . . . ?
C51 C54 C55 C1 3.4(4) . . . . ?
C9 C1 C55 C56 -63.3(4) . . . . ?
C2 C1 C55 C56 51.7(5) . . . . ?
C50 C1 C55 C56 175.7(3) . . . . ?
C9 C1 C55 C54 118.7(3) . . . . ?
C2 C1 C55 C54 -126.4(3) . . . . ?
C50 C1 C55 C54 -2.4(4) . . . . ?
C54 C55 C56 C57 -2.9(5) . . . . ?
C1 C55 C56 C57 179.3(3) . . . . ?
C55 C56 C57 C58 -0.4(5) . . . . ?
C55 C56 C57 C60 172.3(3) . . . . ?
C56 C57 C58 C59 1.5(6) . . . . ?
C60 C57 C58 C59 -171.3(4) . . . . ?
C57 C58 C59 C54 0.7(6) . . . . ?
C55 C54 C59 C58 -3.8(5) . . . . ?
C51 C54 C59 C58 175.9(4) . . . . ?
C58 C57 C60 C65 151.0(4) . . . . ?
C56 C57 C60 C65 -21.5(6) . . . . ?
C58 C57 C60 C61 -23.4(6) . . . . ?
C56 C57 C60 C61 164.2(4) . . . . ?
C65 C60 C61 C62 -8.4(6) . . . . ?
C57 C60 C61 C62 166.2(4) . . . . ?
C60 C61 C62 C63 2.6(7) . . . . ?
C61 C62 C63 C64 4.7(6) . . . . ?
C61 C62 C63 C66 -163.7(4) . . . . ?
C62 C63 C64 C65 -6.2(7) . . . . ?
C66 C63 C64 C65 162.8(4) . . . . ?
C63 C64 C65 C60 0.2(7) . . . . ?
C61 C60 C65 C64 7.0(6) . . . . ?
C57 C60 C65 C64 -167.6(4) . . . . ?
C62 C63 C66 C71 -147.6(4) . . . . ?
C64 C63 C66 C71 44.1(6) . . . . ?
C62 C63 C66 C67 46.1(6) . . . . ?
C64 C63 C66 C67 -122.2(4) . . . . ?
C71 C66 C67 C68 -9.8(6) . . . . ?
C63 C66 C67 C68 157.5(4) . . . . ?
C66 C67 C68 C69 -0.9(7) . . . . ?
C67 C68 C69 C70 11.8(6) . . . . ?
C67 C68 C69 C72 -151.8(4) . . . . ?
C68 C69 C70 C71 -12.3(6) . . . . ?
C72 C69 C70 C71 151.2(4) . . . . ?
C69 C70 C71 C66 1.8(7) . . . . ?
C67 C66 C71 C70 9.2(6) . . . . ?
C63 C66 C71 C70 -157.5(4) . . . . ?
C68 C69 C72 C73 153.4(4) . . . . ?
C70 C69 C72 C73 -9.5(6) . . . . ?
C68 C69 C72 C76 -9.8(6) . . . . ?
C70 C69 C72 C76 -172.6(4) . . . . ?
C74 N3 C73 C72 -2.3(7) . . . . ?
C76 C72 C73 N3 17.0(7) . . . . ?
C69 C72 C73 N3 -147.4(5) . . . . ?
C73 N3 C74 C75 -15.7(6) . . . . ?
C73 N3 C74 C77 147.0(4) . . . . ?
N3 C74 C75 C76 17.7(6) . . . . ?
C77 C74 C75 C76 -144.0(5) . . . . ?
C74 C75 C76 C72 -1.9(7) . . . . ?
C73 C72 C76 C75 -14.2(6) . . . . ?
C69 C72 C76 C75 150.2(4) . . . . ?
C81 N4 C77 C78 -13.6(6) . . . . ?
C81 N4 C77 C74 148.6(4) . . . . ?
N3 C74 C77 N4 -147.5(4) . . . . ?
C75 C74 C77 N4 14.9(6) . . . . ?
N3 C74 C77 C78 14.7(6) . . . . ?
C75 C74 C77 C78 177.0(4) . . . . ?
N4 C77 C78 C79 13.8(7) . . . . ?
C74 C77 C78 C79 -147.3(5) . . . . ?
C77 C78 C79 C80 1.4(7) . . . . ?
C78 C79 C80 C81 -14.8(6) . . . . ?
C78 C79 C80 C82 150.8(5) . . . . ?
C77 N4 C81 C80 -1.9(6) . . . . ?
C79 C80 C81 N4 15.8(6) . . . . ?
C82 C80 C81 N4 -150.1(4) . . . . ?
C79 C80 C82 C83 -174.3(4) . . . . ?
C81 C80 C82 C83 -9.8(6) . . . . ?
C79 C80 C82 C87 -9.4(6) . . . . ?
C81 C80 C82 C87 155.1(4) . . . . ?
C87 C82 C83 C84 -10.9(6) . . . . ?
C80 C82 C83 C84 154.6(4) . . . . ?
C82 C83 C84 C85 0.9(6) . . . . ?
C83 C84 C85 C86 9.2(6) . . . . ?
C83 C84 C85 C88 -156.9(4) . . . . ?
C84 C85 C86 C87 -9.3(6) . . . . ?
C88 C85 C86 C87 157.4(4) . . . . ?
C85 C86 C87 C82 -0.9(6) . . . . ?
C83 C82 C87 C86 10.8(6) . . . . ?
C80 C82 C87 C86 -155.1(4) . . . . ?
C84 C85 C88 C89 36.9(6) . . . . ?
C86 C85 C88 C89 -128.9(4) . . . . ?
C84 C85 C88 C93 -156.6(4) . . . . ?
C86 C85 C88 C93 37.7(6) . . . . ?
C93 C88 C89 C90 -7.0(6) . . . . ?
C85 C88 C89 C90 160.4(4) . . . . ?
C88 C89 C90 C91 -0.9(7) . . . . ?
C89 C90 C91 C92 7.6(6) . . . . ?
C89 C90 C91 C4 -164.9(4) . . . . ?
C3 C4 C91 C92 168.1(4) . . . . ?
C5 C4 C91 C92 -19.8(6) . . . . ?
C3 C4 C91 C90 -20.0(6) . . . . ?
C5 C4 C91 C90 152.2(4) . . . . ?
C90 C91 C92 C93 -6.5(6) . . . . ?
C4 C91 C92 C93 165.8(4) . . . . ?
C89 C88 C93 C92 8.0(7) . . . . ?
C85 C88 C93 C92 -158.8(4) . . . . ?
C91 C92 C93 C88 -1.2(7) . . . . ?
C4S O1S C1S C2S 9(2) . . . . ?
O1S C1S C2S C3S 2(3) . . . . ?
C1S C2S C3S C4S -11(3) . . . . ?
C1S O1S C4S C3S -14.5(14) . . . . ?
C2S C3S C4S O1S 15.3(17) . . . . ?
C8S O2S C5S C6S -7.5(15) . . . . ?
O2S C5S C6S C7S -15.2(15) . . . . ?
C5S C6S C7S C8S 36.5(13) . . . . ?
C6S C7S C8S O2S -42.1(11) . . . . ?
C5S O2S C8S C7S 32.9(13) . . . . ?
C12S O3S C9S C10S -6.3(10) . . . . ?
O3S C9S C10S C11S 6.3(11) . . . . ?
C9S C10S C11S C12S -3.8(10) . . . . ?
C9S O3S C12S C11S 3.5(7) . . . . ?
C10S C11S C12S O3S 0.0(7) . . . . ?
C16S O4S C13S C14S 28.1(14) . . . . ?
O4S C13S C14S C15S -3.3(19) . . . . ?
C13S C14S C15S C16S -23(2) . . . . ?
C13S O4S C16S C15S -39.0(11) . . . . ?
C14S C15S C16S O4S 40.1(19) . . . . ?
C20S O5S C17S C18S 4.7(9) . . . . ?
O5S C17S C18S C19S 16.2(8) . . . . ?
C17S C18S C19S C20S -35.1(10) . . . . ?
C18S C19S C20S O5S 39.9(11) . . . . ?
C17S O5S C20S C19S -25.7(11) . . . . ?

loop_
_platon_squeeze_void_nr
_platon_squeeze_void_average_x
_platon_squeeze_void_average_y
_platon_squeeze_void_average_z
_platon_squeeze_void_volume
_platon_squeeze_void_count_electrons
_platon_squeeze_void_content
1 0.326 0.357 0.091 8 0 ' '
2 0.826 0.857 0.091 8 0 ' '
3 0.448 0.910 0.250 1770 468 ' '
4 0.174 0.857 0.408 8 0 ' '
5 0.674 0.357 0.408 8 0 ' '
6 0.326 0.643 0.591 8 0 ' '
7 0.826 0.143 0.591 8 0 ' '
8 0.448 0.090 0.750 1770 468 ' '
9 0.174 0.143 0.908 8 0 ' '
10 0.674 0.643 0.908 8 0 ' '
